data_7004152
loop_
_publ_author_name
'Arnold, Polly L.'
'Edworthy, Ian S.'
'Carmichael, Christopher D.'
'Blake, Alexander J.'
'Wilson, Claire'

_publ_section_title
;
 Magnesium amido N-heterocyclic carbene complexes
;
_journal_issue 28
_journal_name_full 'Dalton Transactions'
_journal_page_first 3739
_journal_page_last 3746
_journal_paper_doi 10.1039/b803253j
_journal_year 2008
_chemical_formula_moiety 'C34 H52 Cl2 Mg2 N6 Si2, C7 H8'
_chemical_formula_sum 'C41 H60 Cl2 Mg2 N6 Si2'
_chemical_formula_weight 812.65
_chemical_name_systematic
;
?
;
_space_group_IT_number 14
_symmetry_cell_setting monoclinic
_symmetry_space_group_name_Hall '-P 2ybc'
_symmetry_space_group_name_H-M 'P 1 21/c 1'
_atom_sites_solution_hydrogens 'geometrically placed; methyls from diffmap'
_atom_sites_solution_primary direct
_atom_sites_solution_secondary difmap
_audit_creation_method 'enCIFer editing of SHELXL97 CIF output'
_cell_angle_alpha 90.00
_cell_angle_beta 100.191(2)
_cell_angle_gamma 90.00
_cell_formula_units_Z 4
_cell_length_a 16.2204(12)
_cell_length_b 9.3907(7)
_cell_length_c 31.198(2)
_cell_measurement_reflns_used 6397
_cell_measurement_temperature 150(2)
_cell_measurement_theta_max 26.1
_cell_measurement_theta_min 2.3
_cell_volume 4677.1(6)
_computing_cell_refinement 'Bruker SAINT version 6.36a (Bruker, 2000)'
_computing_data_collection 'Bruker SMART version 5.625 (Bruker, 2001)'
_computing_data_reduction 'Bruker SAINT; Bruker SHELXTL (Bruker, 2001)'
_computing_publication_material 'enCIFer (Allen et al., 2004); PLATON (Spek, 2003)'
_computing_structure_refinement 'SHELXL97-2 (Sheldrick, 1998)'
_computing_structure_solution 'SHELXS97 (Sheldrick, 1990)'
_diffrn_ambient_temperature 150(2)
_diffrn_measured_fraction_theta_full 0.989
_diffrn_measured_fraction_theta_max 0.989
_diffrn_measurement_device_type 'Bruker SMART APEX CCD area detector'
_diffrn_measurement_method \w
_diffrn_radiation_monochromator graphite
_diffrn_radiation_source 'sealed tube'
_diffrn_radiation_type MoK\a
_diffrn_radiation_wavelength 0.71073
_diffrn_reflns_av_R_equivalents 0.044
_diffrn_reflns_av_sigmaI/netI 0.052
_diffrn_reflns_limit_h_max 20
_diffrn_reflns_limit_h_min -21
_diffrn_reflns_limit_k_max 12
_diffrn_reflns_limit_k_min -12
_diffrn_reflns_limit_l_max 33
_diffrn_reflns_limit_l_min -40
_diffrn_reflns_number 34501
_diffrn_reflns_theta_full 27.50
_diffrn_reflns_theta_max 27.54
_diffrn_reflns_theta_min 2.52
_diffrn_standards_decay_% 0
_diffrn_standards_number 0
_exptl_absorpt_coefficient_mu 0.251
_exptl_absorpt_correction_T_max 0.932
_exptl_absorpt_correction_T_min 0.815
_exptl_absorpt_correction_type multi-scan
_exptl_absorpt_process_details '(SHELXTL; Bruker, 2001)'
_exptl_crystal_colour colourless
_exptl_crystal_density_diffrn 1.154
_exptl_crystal_density_method 'not measured'
_exptl_crystal_description tablet
_exptl_crystal_F_000 1736
_exptl_crystal_size_max 0.30
_exptl_crystal_size_mid 0.23
_exptl_crystal_size_min 0.10
_refine_diff_density_max 0.60
_refine_diff_density_min -0.37
_refine_diff_density_rms 0.06
_refine_ls_extinction_method none
_refine_ls_goodness_of_fit_ref 0.94
_refine_ls_hydrogen_treatment 'riding model; methyls as rigid rotors'
_refine_ls_matrix_type full
_refine_ls_number_parameters 482
_refine_ls_number_reflns 10661
_refine_ls_number_restraints 154
_refine_ls_restrained_S_all 0.94
_refine_ls_R_factor_all 0.0718
_refine_ls_R_factor_gt 0.0480
_refine_ls_shift/su_max 0.001
_refine_ls_shift/su_mean 0.000
_refine_ls_structure_factor_coef Fsqd
_refine_ls_weighting_details 'calc w=1/[\s^2^(Fo^2^)+(0.066P)^2^] where P=(Fo^2^+2Fc^2^)/3'
_refine_ls_weighting_scheme calc
_refine_ls_wR_factor_gt 0.112
_refine_ls_wR_factor_ref 0.122
_reflns_number_gt 7424
_reflns_number_total 10661
_reflns_threshold_expression I>2\s(I)
_cod_data_source_file b803253j.txt
_cod_data_source_block cenhcl
_cod_original_cell_volume 4677.1(10)
_cod_original_sg_symbol_H-M 'P 21/c'
_cod_database_code 7004152

loop_
_symmetry_equiv_pos_as_xyz
'x, y, z'
'-x, y+1/2, -z+1/2'
'-x, -y, -z'
'x, -y-1/2, z-1/2'

loop_
_atom_site_label
_atom_site_type_symbol
_atom_site_fract_x
_atom_site_fract_y
_atom_site_fract_z
_atom_site_U_iso_or_equiv
_atom_site_adp_type
_atom_site_occupancy
_atom_site_symmetry_multiplicity
_atom_site_calc_flag
_atom_site_refinement_flags
_atom_site_disorder_assembly
_atom_site_disorder_group
Mg1 Mg 0.18129(4) 0.21833(7) 0.42991(2) 0.02585(16) Uani 1 1 d U . .
Mg2 Mg 0.00777(4) 0.18880(7) 0.36675(2) 0.02655(16) Uani 1 1 d U . .
Cl1 Cl 0.04192(3) 0.34118(6) 0.428158(18) 0.03493(14) Uani 1 1 d U . .
Cl2 Cl -0.10874(3) 0.04776(6) 0.349026(18) 0.03658(14) Uani 1 1 d U . .
N01 N 0.28381(10) 0.32998(17) 0.42437(6) 0.0280(4) Uani 1 1 d U . .
Si1 Si 0.27821(4) 0.51154(6) 0.42201(2) 0.03047(14) Uani 1 1 d U . .
C01 C 0.23204(18) 0.5875(3) 0.46774(9) 0.0547(7) Uani 1 1 d U . .
H01A H 0.2630 0.5519 0.4955 0.082 Uiso 1 1 calc R . .
H01B H 0.1732 0.5589 0.4646 0.082 Uiso 1 1 calc R . .
H01C H 0.2357 0.6917 0.4672 0.082 Uiso 1 1 calc R . .
C02 C 0.20976(15) 0.5687(2) 0.36999(8) 0.0421(6) Uani 1 1 d U . .
H02A H 0.1531 0.5309 0.3689 0.063 Uiso 1 1 calc R . .
H02B H 0.2328 0.5322 0.3452 0.063 Uiso 1 1 calc R . .
H02C H 0.2075 0.6729 0.3687 0.063 Uiso 1 1 calc R . .
C03 C 0.38119(15) 0.6051(2) 0.42362(9) 0.0491(7) Uani 1 1 d U . .
H03A H 0.4118 0.5603 0.4028 0.074 Uiso 1 1 calc R . .
H03B H 0.4144 0.5981 0.4530 0.074 Uiso 1 1 calc R . .
H03C H 0.3711 0.7055 0.4159 0.074 Uiso 1 1 calc R . .
Si2 Si 0.37216(4) 0.23324(6) 0.42301(2) 0.03091(15) Uani 1 1 d U . .
C04 C 0.41159(15) 0.2472(3) 0.36994(8) 0.0456(6) Uani 1 1 d U . .
H04A H 0.4224 0.3473 0.3640 0.068 Uiso 1 1 calc R . .
H04B H 0.3693 0.2090 0.3464 0.068 Uiso 1 1 calc R . .
H04C H 0.4636 0.1925 0.3718 0.068 Uiso 1 1 calc R . .
C05 C 0.46207(14) 0.2782(3) 0.46793(8) 0.0451(6) Uani 1 1 d U . .
H05A H 0.4418 0.2843 0.4957 0.068 Uiso 1 1 calc R . .
H05B H 0.4863 0.3698 0.4617 0.068 Uiso 1 1 calc R . .
H05C H 0.5049 0.2038 0.4698 0.068 Uiso 1 1 calc R . .
C06 C 0.35114(14) 0.0373(2) 0.42852(9) 0.0417(6) Uani 1 1 d U . .
H06A H 0.3160 0.0028 0.4017 0.063 Uiso 1 1 calc R . .
H06B H 0.3222 0.0222 0.4532 0.063 Uiso 1 1 calc R . .
H06C H 0.4043 -0.0147 0.4335 0.063 Uiso 1 1 calc R . .
N1 N 0.12012(10) -0.04363(18) 0.47574(6) 0.0300(4) Uani 1 1 d U . .
N3 N 0.19350(11) 0.07531(19) 0.52718(6) 0.0333(4) Uani 1 1 d U . .
N21 N 0.10391(9) 0.29584(16) 0.29644(5) 0.0246(4) Uani 1 1 d U . .
N23 N -0.01276(10) 0.40772(16) 0.28432(5) 0.0257(4) Uani 1 1 d U . .
N40 N 0.12323(10) 0.08340(16) 0.37917(5) 0.0247(3) Uani 1 1 d U . .
C2 C 0.16821(12) 0.0747(2) 0.48319(7) 0.0295(4) Uani 1 1 d U . .
C4 C 0.16058(15) -0.0395(3) 0.54653(8) 0.0422(6) Uani 1 1 d U . .
H4A H 0.1690 -0.0612 0.5767 0.051 Uiso 1 1 calc R . .
C5 C 0.11434(14) -0.1143(2) 0.51394(8) 0.0392(5) Uani 1 1 d U . .
H5A H 0.0837 -0.1990 0.5167 0.047 Uiso 1 1 calc R . .
C11 C 0.24337(14) 0.1864(2) 0.55072(7) 0.0361(5) Uani 1 1 d U . .
C12 C 0.20238(14) 0.3101(3) 0.56097(7) 0.0389(5) Uani 1 1 d U . .
C13 C 0.25207(17) 0.4183(3) 0.58251(8) 0.0502(7) Uani 1 1 d U . .
H13A H 0.2262 0.5032 0.5901 0.060 Uiso 1 1 calc R . .
C14 C 0.33882(18) 0.4048(3) 0.59313(9) 0.0587(8) Uani 1 1 d U . .
C15 C 0.37574(17) 0.2798(4) 0.58347(9) 0.0608(8) Uani 1 1 d U . .
H15A H 0.4347 0.2698 0.5915 0.073 Uiso 1 1 calc R . .
C16 C 0.32968(15) 0.1683(3) 0.56252(8) 0.0486(6) Uani 1 1 d U . .
C17 C 0.10894(15) 0.3241(3) 0.55033(9) 0.0509(7) Uani 1 1 d U . .
H17A H 0.0829 0.2444 0.5632 0.076 Uiso 1 1 calc R . .
H17B H 0.0908 0.3233 0.5187 0.076 Uiso 1 1 calc R . .
H17C H 0.0919 0.4140 0.5622 0.076 Uiso 1 1 calc R . .
C18 C 0.3902(2) 0.5294(4) 0.61495(11) 0.0904(12) Uani 1 1 d U . .
H18A H 0.4113 0.5861 0.5928 0.136 Uiso 1 1 calc R . .
H18B H 0.4375 0.4930 0.6361 0.136 Uiso 1 1 calc R . .
H18C H 0.3548 0.5893 0.6300 0.136 Uiso 1 1 calc R . .
C19 C 0.37282(17) 0.0320(3) 0.55312(10) 0.0664(8) Uani 1 1 d U . .
H19A H 0.3741 -0.0342 0.5775 0.100 Uiso 1 1 calc R . .
H19B H 0.4302 0.0532 0.5493 0.100 Uiso 1 1 calc R . .
H19C H 0.3421 -0.0114 0.5264 0.100 Uiso 1 1 calc R . .
C22 C 0.03112(12) 0.3109(2) 0.31173(6) 0.0248(4) Uani 1 1 d U . .
C24 C 0.03217(12) 0.4514(2) 0.25284(7) 0.0302(5) Uani 1 1 d U . .
H24A H 0.0146 0.5180 0.2301 0.036 Uiso 1 1 calc R . .
C25 C 0.10543(13) 0.3811(2) 0.26069(7) 0.0298(5) Uani 1 1 d U . .
H25A H 0.1498 0.3887 0.2446 0.036 Uiso 1 1 calc R . .
C31 C -0.09537(12) 0.4621(2) 0.28730(6) 0.0248(4) Uani 1 1 d U . .
C32 C -0.16578(12) 0.3951(2) 0.26383(7) 0.0269(4) Uani 1 1 d U . .
C33 C -0.24391(13) 0.4550(2) 0.26501(7) 0.0321(5) Uani 1 1 d U . .
H33A H -0.2926 0.4113 0.2490 0.039 Uiso 1 1 calc R . .
C34 C -0.25244(12) 0.5773(2) 0.28903(7) 0.0323(5) Uani 1 1 d U . .
C35 C -0.18083(13) 0.6382(2) 0.31283(7) 0.0321(5) Uani 1 1 d U . .
H35A H -0.1863 0.7201 0.3300 0.038 Uiso 1 1 calc R . .
C36 C -0.10131(12) 0.5834(2) 0.31244(7) 0.0279(4) Uani 1 1 d U . .
C37 C -0.15881(13) 0.2618(2) 0.23811(8) 0.0357(5) Uani 1 1 d U . .
H37A H -0.1507 0.1798 0.2579 0.054 Uiso 1 1 calc R . .
H37B H -0.1110 0.2699 0.2230 0.054 Uiso 1 1 calc R . .
H37C H -0.2103 0.2487 0.2167 0.054 Uiso 1 1 calc R . .
C38 C -0.33763(14) 0.6435(3) 0.28800(9) 0.0470(6) Uani 1 1 d U . .
H38A H -0.3487 0.7127 0.2642 0.071 Uiso 1 1 calc R . .
H38B H -0.3389 0.6917 0.3157 0.071 Uiso 1 1 calc R . .
H38C H -0.3806 0.5689 0.2834 0.071 Uiso 1 1 calc R . .
C39 C -0.02502(13) 0.6537(2) 0.33840(8) 0.0360(5) Uani 1 1 d U . .
H39A H 0.0181 0.6635 0.3202 0.054 Uiso 1 1 calc R . .
H39B H -0.0034 0.5953 0.3639 0.054 Uiso 1 1 calc R . .
H39C H -0.0402 0.7481 0.3479 0.054 Uiso 1 1 calc R . .
C41 C 0.07460(13) -0.0875(2) 0.43291(7) 0.0322(5) Uani 1 1 d U . .
H41A H 0.0210 -0.0344 0.4269 0.039 Uiso 1 1 calc R . .
H41B H 0.0608 -0.1899 0.4343 0.039 Uiso 1 1 calc R . .
C43 C 0.15704(12) 0.0732(2) 0.33830(7) 0.0280(4) Uani 1 1 d U . .
H43A H 0.1161 0.0205 0.3167 0.034 Uiso 1 1 calc R . .
H43B H 0.2089 0.0156 0.3441 0.034 Uiso 1 1 calc R . .
C44 C 0.17689(12) 0.2124(2) 0.31777(7) 0.0280(4) Uani 1 1 d U . .
H44A H 0.2101 0.2723 0.3407 0.034 Uiso 1 1 calc R . .
H44B H 0.2126 0.1916 0.2959 0.034 Uiso 1 1 calc R . .
C42 C 0.12011(12) -0.0649(2) 0.39519(7) 0.0286(4) Uani 1 1 d U . .
H42A H 0.1783 -0.0993 0.4040 0.034 Uiso 1 1 calc R . .
H42B H 0.0931 -0.1251 0.3706 0.034 Uiso 1 1 calc R . .
C1' C 0.3550(7) 0.5751(11) 0.1809(3) 0.114(4) Uiso 0.55 1 d PDU A 1
H1'A H 0.3196 0.4951 0.1865 0.172 Uiso 0.55 1 calc PR A 1
H1'B H 0.4004 0.5399 0.1668 0.172 Uiso 0.55 1 calc PR A 1
H1'C H 0.3211 0.6440 0.1617 0.172 Uiso 0.55 1 calc PR A 1
C2' C 0.3919(5) 0.6470(8) 0.2238(2) 0.068(2) Uiso 0.55 1 d PDU A 1
C3' C 0.3635(4) 0.5841(7) 0.2590(3) 0.0572(15) Uiso 0.55 1 d PDU A 1
H3'A H 0.3266 0.5049 0.2563 0.069 Uiso 0.55 1 calc PR A 1
C4' C 0.3955(4) 0.6507(7) 0.2986(2) 0.0548(14) Uiso 0.55 1 d PDU A 1
H4'A H 0.3822 0.6120 0.3246 0.066 Uiso 0.55 1 calc PR A 1
C5' C 0.4482(4) 0.7767(8) 0.3014(2) 0.075(2) Uiso 0.55 1 d PDU A 1
H5'A H 0.4662 0.8224 0.3286 0.090 Uiso 0.55 1 calc PR A 1
C6' C 0.4708(4) 0.8268(8) 0.2656(2) 0.0631(18) Uiso 0.55 1 d PDU A 1
H6'A H 0.5063 0.9076 0.2670 0.076 Uiso 0.55 1 calc PR A 1
C7' C 0.4442(3) 0.7651(6) 0.2289(2) 0.0445(15) Uiso 0.55 1 d PDU A 1
H7'A H 0.4615 0.8028 0.2037 0.053 Uiso 0.55 1 calc PR A 1
C1X C 0.3538(7) 0.5917(12) 0.1647(3) 0.087(3) Uiso 0.45 1 d PDU B 2
H1XA H 0.3840 0.6522 0.1471 0.131 Uiso 0.45 1 calc PR B 2
H1XB H 0.2933 0.6064 0.1558 0.131 Uiso 0.45 1 calc PR B 2
H1XC H 0.3673 0.4916 0.1604 0.131 Uiso 0.45 1 calc PR B 2
C2X C 0.3790(5) 0.6296(8) 0.2115(3) 0.048(2) Uiso 0.45 1 d PDU B 2
C3X C 0.3454(6) 0.5581(10) 0.2419(3) 0.082(3) Uiso 0.45 1 d PDU B 2
H3XA H 0.3060 0.4830 0.2351 0.098 Uiso 0.45 1 calc PR B 2
C4X C 0.3753(5) 0.6069(8) 0.2852(3) 0.0588(19) Uiso 0.45 1 d PDU B 2
H4XA H 0.3536 0.5573 0.3073 0.071 Uiso 0.45 1 calc PR B 2
C5X C 0.4309(5) 0.7153(9) 0.2998(2) 0.0587(18) Uiso 0.45 1 d PDU B 2
H5XA H 0.4467 0.7447 0.3293 0.070 Uiso 0.45 1 calc PR B 2
C6X C 0.4598(6) 0.7743(10) 0.2643(3) 0.071(3) Uiso 0.45 1 d PDU B 2
H6XA H 0.4993 0.8497 0.2698 0.085 Uiso 0.45 1 calc PR B 2
C7X C 0.4341(4) 0.7295(7) 0.2197(2) 0.0396(16) Uiso 0.45 1 d PDU B 2
H7XA H 0.4573 0.7724 0.1969 0.047 Uiso 0.45 1 calc PR B 2

loop_
_atom_site_aniso_label
_atom_site_aniso_U_11
_atom_site_aniso_U_22
_atom_site_aniso_U_33
_atom_site_aniso_U_23
_atom_site_aniso_U_13
_atom_site_aniso_U_12
Mg1 0.0286(3) 0.0221(3) 0.0263(4) -0.0007(3) 0.0036(3) -0.0016(3)
Mg2 0.0259(3) 0.0272(3) 0.0268(4) 0.0009(3) 0.0054(3) 0.0018(3)
Cl1 0.0366(3) 0.0342(3) 0.0339(3) -0.0068(2) 0.0061(2) 0.0067(2)
Cl2 0.0330(3) 0.0432(3) 0.0335(3) -0.0020(2) 0.0058(2) -0.0087(2)
N01 0.0282(9) 0.0235(8) 0.0314(10) -0.0007(7) 0.0032(7) -0.0025(7)
Si1 0.0357(3) 0.0219(3) 0.0328(3) -0.0012(2) 0.0036(3) -0.0026(2)
C01 0.083(2) 0.0344(13) 0.0493(17) -0.0067(12) 0.0195(15) 0.0027(13)
C02 0.0488(14) 0.0264(11) 0.0475(15) 0.0025(10) -0.0016(11) 0.0043(10)
C03 0.0460(14) 0.0298(12) 0.0680(19) 0.0012(12) 0.0007(13) -0.0110(10)
Si2 0.0267(3) 0.0271(3) 0.0373(4) -0.0004(3) 0.0011(3) -0.0009(2)
C04 0.0380(13) 0.0485(14) 0.0518(16) -0.0055(12) 0.0124(12) -0.0037(11)
C05 0.0376(13) 0.0421(13) 0.0502(16) -0.0007(11) -0.0070(11) -0.0022(10)
C06 0.0343(12) 0.0301(11) 0.0574(16) -0.0007(11) -0.0010(11) 0.0026(9)
N1 0.0312(9) 0.0283(9) 0.0311(10) 0.0035(8) 0.0074(8) -0.0020(7)
N3 0.0358(10) 0.0352(10) 0.0296(10) 0.0015(8) 0.0081(8) -0.0021(8)
N21 0.0251(8) 0.0243(8) 0.0238(9) -0.0014(7) 0.0024(7) -0.0001(6)
N23 0.0250(8) 0.0240(8) 0.0271(9) -0.0008(7) 0.0021(7) -0.0006(7)
N40 0.0265(8) 0.0204(8) 0.0271(9) -0.0012(7) 0.0042(7) 0.0001(6)
C2 0.0281(10) 0.0303(11) 0.0300(12) 0.0003(9) 0.0048(9) 0.0000(8)
C4 0.0492(14) 0.0464(14) 0.0336(13) 0.0096(11) 0.0143(11) -0.0025(11)
C5 0.0472(14) 0.0358(12) 0.0377(14) 0.0077(10) 0.0163(11) -0.0045(10)
C11 0.0371(12) 0.0485(13) 0.0229(11) 0.0001(10) 0.0059(9) -0.0080(10)
C12 0.0422(13) 0.0503(14) 0.0262(12) -0.0046(10) 0.0120(10) -0.0098(11)
C13 0.0632(16) 0.0521(15) 0.0379(15) -0.0102(12) 0.0158(12) -0.0187(13)
C14 0.0586(17) 0.080(2) 0.0375(15) -0.0090(14) 0.0079(13) -0.0376(15)
C15 0.0418(15) 0.096(2) 0.0417(16) -0.0041(15) 0.0007(12) -0.0163(15)
C16 0.0403(13) 0.0734(18) 0.0311(14) 0.0045(12) 0.0036(11) -0.0029(12)
C17 0.0451(14) 0.0570(16) 0.0533(17) -0.0171(13) 0.0162(12) -0.0022(12)
C18 0.090(2) 0.109(3) 0.069(2) -0.023(2) 0.0049(19) -0.060(2)
C19 0.0501(16) 0.089(2) 0.0570(19) 0.0057(16) 0.0019(14) 0.0196(15)
C22 0.0246(10) 0.0232(10) 0.0253(11) -0.0032(8) 0.0005(8) -0.0005(7)
C24 0.0297(11) 0.0326(11) 0.0278(12) 0.0054(9) 0.0039(9) -0.0016(8)
C25 0.0301(11) 0.0331(11) 0.0270(11) 0.0004(9) 0.0068(9) -0.0032(8)
C31 0.0246(10) 0.0241(10) 0.0250(11) 0.0043(8) 0.0024(8) 0.0011(7)
C32 0.0275(10) 0.0251(10) 0.0275(11) 0.0039(8) 0.0027(8) -0.0018(8)
C33 0.0263(10) 0.0313(11) 0.0372(13) 0.0037(9) 0.0011(9) -0.0037(8)
C34 0.0282(11) 0.0311(11) 0.0377(13) 0.0055(9) 0.0065(9) 0.0022(8)
C35 0.0357(11) 0.0260(10) 0.0357(13) -0.0004(9) 0.0095(10) 0.0015(8)
C36 0.0287(10) 0.0248(10) 0.0297(12) 0.0029(9) 0.0040(9) -0.0016(8)
C37 0.0344(12) 0.0293(11) 0.0413(14) -0.0047(10) 0.0006(10) -0.0022(9)
C38 0.0332(12) 0.0452(14) 0.0629(18) -0.0003(13) 0.0093(12) 0.0072(10)
C39 0.0338(12) 0.0323(11) 0.0402(13) -0.0087(10) 0.0019(10) -0.0023(9)
C41 0.0293(11) 0.0268(10) 0.0386(13) 0.0012(9) 0.0005(9) -0.0047(8)
C43 0.0281(10) 0.0254(10) 0.0292(11) -0.0027(8) 0.0016(9) 0.0045(8)
C44 0.0223(10) 0.0310(11) 0.0306(12) -0.0007(9) 0.0044(8) 0.0032(8)
C42 0.0292(10) 0.0228(10) 0.0317(12) -0.0021(9) -0.0006(9) -0.0015(8)

loop_
_atom_type_symbol
_atom_type_description
_atom_type_scat_dispersion_real
_atom_type_scat_dispersion_imag
_atom_type_scat_source
C C 0.0033 0.0016 'International Tables Vol C Tables 4.2.6.8 and 6.1.1.4'
H H 0.0000 0.0000 'International Tables Vol C Tables 4.2.6.8 and 6.1.1.4'
N N 0.0061 0.0033 'International Tables Vol C Tables 4.2.6.8 and 6.1.1.4'
Si Si 0.0817 0.0704 'International Tables Vol C Tables 4.2.6.8 and 6.1.1.4'
Cl Cl 0.1484 0.1585 'International Tables Vol C Tables 4.2.6.8 and 6.1.1.4'
Mg Mg 0.0486 0.0363 'International Tables Vol C Tables 4.2.6.8 and 6.1.1.4'

loop_
_geom_angle_atom_site_label_1
_geom_angle_atom_site_label_2
_geom_angle_atom_site_label_3
_geom_angle
_geom_angle_site_symmetry_1
_geom_angle_site_symmetry_3
_geom_angle_publ_flag
N01 Mg1 N40 121.11(7) . . ?
N01 Mg1 C2 125.81(8) . . ?
N40 Mg1 C2 96.29(7) . . ?
N01 Mg1 Cl1 120.85(6) . . ?
N40 Mg1 Cl1 88.81(5) . . ?
C2 Mg1 Cl1 95.25(6) . . ?
N40 Mg2 C22 96.98(7) . . ?
N40 Mg2 Cl2 116.34(5) . . ?
C22 Mg2 Cl2 111.65(6) . . ?
N40 Mg2 Cl1 93.57(5) . . ?
C22 Mg2 Cl1 105.85(6) . . ?
Cl2 Mg2 Cl1 127.34(3) . . ?
Mg2 Cl1 Mg1 79.79(3) . . ?
Si2 N01 Si1 124.73(10) . . ?
Si2 N01 Mg1 116.03(9) . . ?
Si1 N01 Mg1 119.24(9) . . ?
N01 Si1 C01 111.97(10) . . ?
N01 Si1 C02 109.99(9) . . ?
C01 Si1 C02 107.21(12) . . ?
N01 Si1 C03 115.14(10) . . ?
C01 Si1 C03 106.01(13) . . ?
C02 Si1 C03 106.05(11) . . ?
Si1 C01 H01A 109.5 . . ?
Si1 C01 H01B 109.5 . . ?
H01A C01 H01B 109.5 . . ?
Si1 C01 H01C 109.5 . . ?
H01A C01 H01C 109.5 . . ?
H01B C01 H01C 109.5 . . ?
Si1 C02 H02A 109.5 . . ?
Si1 C02 H02B 109.5 . . ?
H02A C02 H02B 109.5 . . ?
Si1 C02 H02C 109.5 . . ?
H02A C02 H02C 109.5 . . ?
H02B C02 H02C 109.5 . . ?
Si1 C03 H03A 109.5 . . ?
Si1 C03 H03B 109.5 . . ?
H03A C03 H03B 109.5 . . ?
Si1 C03 H03C 109.5 . . ?
H03A C03 H03C 109.5 . . ?
H03B C03 H03C 109.5 . . ?
N01 Si2 C04 113.78(10) . . ?
N01 Si2 C05 113.95(10) . . ?
C04 Si2 C05 107.46(12) . . ?
N01 Si2 C06 110.59(9) . . ?
C04 Si2 C06 104.08(12) . . ?
C05 Si2 C06 106.25(11) . . ?
Si2 C04 H04A 109.5 . . ?
Si2 C04 H04B 109.5 . . ?
H04A C04 H04B 109.5 . . ?
Si2 C04 H04C 109.5 . . ?
H04A C04 H04C 109.5 . . ?
H04B C04 H04C 109.5 . . ?
Si2 C05 H05A 109.5 . . ?
Si2 C05 H05B 109.5 . . ?
H05A C05 H05B 109.5 . . ?
Si2 C05 H05C 109.5 . . ?
H05A C05 H05C 109.5 . . ?
H05B C05 H05C 109.5 . . ?
Si2 C06 H06A 109.5 . . ?
Si2 C06 H06B 109.5 . . ?
H06A C06 H06B 109.5 . . ?
Si2 C06 H06C 109.5 . . ?
H06A C06 H06C 109.5 . . ?
H06B C06 H06C 109.5 . . ?
C2 N1 C5 111.78(18) . . ?
C2 N1 C41 124.66(17) . . ?
C5 N1 C41 123.43(18) . . ?
C2 N3 C4 111.40(18) . . ?
C2 N3 C11 124.01(18) . . ?
C4 N3 C11 124.47(19) . . ?
C22 N21 C25 111.45(16) . . ?
C22 N21 C44 125.10(17) . . ?
C25 N21 C44 123.09(16) . . ?
C22 N23 C24 111.19(16) . . ?
C22 N23 C31 125.53(17) . . ?
C24 N23 C31 123.27(16) . . ?
C43 N40 C42 105.66(14) . . ?
C43 N40 Mg2 109.12(12) . . ?
C42 N40 Mg2 115.06(12) . . ?
C43 N40 Mg1 120.05(12) . . ?
C42 N40 Mg1 110.34(12) . . ?
Mg2 N40 Mg1 96.93(7) . . ?
N1 C2 N3 103.78(17) . . ?
N1 C2 Mg1 120.52(15) . . ?
N3 C2 Mg1 135.53(15) . . ?
C5 C4 N3 106.4(2) . . ?
C5 C4 H4A 126.8 . . ?
N3 C4 H4A 126.8 . . ?
C4 C5 N1 106.7(2) . . ?
C4 C5 H5A 126.7 . . ?
N1 C5 H5A 126.7 . . ?
C16 C11 C12 122.4(2) . . ?
C16 C11 N3 119.6(2) . . ?
C12 C11 N3 118.03(19) . . ?
C13 C12 C11 117.2(2) . . ?
C13 C12 C17 121.2(2) . . ?
C11 C12 C17 121.6(2) . . ?
C14 C13 C12 121.4(3) . . ?
C14 C13 H13A 119.3 . . ?
C12 C13 H13A 119.3 . . ?
C15 C14 C13 119.1(2) . . ?
C15 C14 C18 121.9(3) . . ?
C13 C14 C18 119.0(3) . . ?
C14 C15 C16 122.0(3) . . ?
C14 C15 H15A 119.0 . . ?
C16 C15 H15A 119.0 . . ?
C15 C16 C11 117.8(3) . . ?
C15 C16 C19 120.2(2) . . ?
C11 C16 C19 122.0(2) . . ?
C12 C17 H17A 109.5 . . ?
C12 C17 H17B 109.5 . . ?
H17A C17 H17B 109.5 . . ?
C12 C17 H17C 109.5 . . ?
H17A C17 H17C 109.5 . . ?
H17B C17 H17C 109.5 . . ?
C14 C18 H18A 109.5 . . ?
C14 C18 H18B 109.5 . . ?
H18A C18 H18B 109.5 . . ?
C14 C18 H18C 109.5 . . ?
H18A C18 H18C 109.5 . . ?
H18B C18 H18C 109.5 . . ?
C16 C19 H19A 109.5 . . ?
C16 C19 H19B 109.5 . . ?
H19A C19 H19B 109.5 . . ?
C16 C19 H19C 109.5 . . ?
H19A C19 H19C 109.5 . . ?
H19B C19 H19C 109.5 . . ?
N21 C22 N23 103.87(17) . . ?
N21 C22 Mg2 120.77(13) . . ?
N23 C22 Mg2 135.34(14) . . ?
C25 C24 N23 106.54(18) . . ?
C25 C24 H24A 126.7 . . ?
N23 C24 H24A 126.7 . . ?
C24 C25 N21 106.94(18) . . ?
C24 C25 H25A 126.5 . . ?
N21 C25 H25A 126.5 . . ?
C32 C31 C36 122.16(18) . . ?
C32 C31 N23 119.17(17) . . ?
C36 C31 N23 118.63(17) . . ?
C33 C32 C31 117.96(18) . . ?
C33 C32 C37 120.36(18) . . ?
C31 C32 C37 121.67(18) . . ?
C34 C33 C32 121.68(19) . . ?
C34 C33 H33A 119.2 . . ?
C32 C33 H33A 119.2 . . ?
C35 C34 C33 118.36(19) . . ?
C35 C34 C38 121.2(2) . . ?
C33 C34 C38 120.4(2) . . ?
C34 C35 C36 122.24(19) . . ?
C34 C35 H35A 118.9 . . ?
C36 C35 H35A 118.9 . . ?
C35 C36 C31 117.56(18) . . ?
C35 C36 C39 120.57(18) . . ?
C31 C36 C39 121.86(18) . . ?
C32 C37 H37A 109.5 . . ?
C32 C37 H37B 109.5 . . ?
H37A C37 H37B 109.5 . . ?
C32 C37 H37C 109.5 . . ?
H37A C37 H37C 109.5 . . ?
H37B C37 H37C 109.5 . . ?
C34 C38 H38A 109.5 . . ?
C34 C38 H38B 109.5 . . ?
H38A C38 H38B 109.5 . . ?
C34 C38 H38C 109.5 . . ?
H38A C38 H38C 109.5 . . ?
H38B C38 H38C 109.5 . . ?
C36 C39 H39A 109.5 . . ?
C36 C39 H39B 109.5 . . ?
H39A C39 H39B 109.5 . . ?
C36 C39 H39C 109.5 . . ?
H39A C39 H39C 109.5 . . ?
H39B C39 H39C 109.5 . . ?
N1 C41 C42 115.69(16) . . ?
N1 C41 H41A 108.4 . . ?
C42 C41 H41A 108.4 . . ?
N1 C41 H41B 108.4 . . ?
C42 C41 H41B 108.4 . . ?
H41A C41 H41B 107.4 . . ?
N40 C43 C44 116.61(16) . . ?
N40 C43 H43A 108.1 . . ?
C44 C43 H43A 108.1 . . ?
N40 C43 H43B 108.1 . . ?
C44 C43 H43B 108.1 . . ?
H43A C43 H43B 107.3 . . ?
N21 C44 C43 115.79(16) . . ?
N21 C44 H44A 108.3 . . ?
C43 C44 H44A 108.3 . . ?
N21 C44 H44B 108.3 . . ?
C43 C44 H44B 108.3 . . ?
H44A C44 H44B 107.4 . . ?
N40 C42 C41 116.40(16) . . ?
N40 C42 H42A 108.2 . . ?
C41 C42 H42A 108.2 . . ?
N40 C42 H42B 108.2 . . ?
C41 C42 H42B 108.2 . . ?
H42A C42 H42B 107.3 . . ?
C2' C1' H1'A 109.5 . . ?
C2' C1' H1'B 109.5 . . ?
H1'A C1' H1'B 109.5 . . ?
C2' C1' H1'C 109.5 . . ?
H1'A C1' H1'C 109.5 . . ?
H1'B C1' H1'C 109.5 . . ?
C7' C2' C3' 121.9(7) . . ?
C7' C2' C1' 126.3(7) . . ?
C3' C2' C1' 111.7(7) . . ?
C2' C3' C4' 112.5(6) . . ?
C2' C3' H3'A 123.7 . . ?
C4' C3' H3'A 123.7 . . ?
C3' C4' C5' 122.7(6) . . ?
C3' C4' H4'A 118.7 . . ?
C5' C4' H4'A 118.7 . . ?
C6' C5' C4' 119.0(7) . . ?
C6' C5' H5'A 120.5 . . ?
C4' C5' H5'A 120.5 . . ?
C7' C6' C5' 119.5(7) . . ?
C7' C6' H6'A 120.3 . . ?
C5' C6' H6'A 120.3 . . ?
C6' C7' C2' 124.3(7) . . ?
C6' C7' H7'A 117.9 . . ?
C2' C7' H7'A 117.9 . . ?
C2X C1X H1XA 109.5 . . ?
C2X C1X H1XB 109.5 . . ?
H1XA C1X H1XB 109.5 . . ?
C2X C1X H1XC 109.5 . . ?
H1XA C1X H1XC 109.5 . . ?
H1XB C1X H1XC 109.5 . . ?
C7X C2X C3X 125.1(9) . . ?
C7X C2X C1X 115.3(7) . . ?
C3X C2X C1X 119.6(9) . . ?
C2X C3X C4X 113.1(8) . . ?
C2X C3X H3XA 123.5 . . ?
C4X C3X H3XA 123.5 . . ?
C5X C4X C3X 129.9(8) . . ?
C5X C4X H4XA 115.1 . . ?
C3X C4X H4XA 115.1 . . ?
C4X C5X C6X 108.7(7) . . ?
C4X C5X H5XA 125.6 . . ?
C6X C5X H5XA 125.6 . . ?
C5X C6X C7X 124.9(8) . . ?
C5X C6X H6XA 117.6 . . ?
C7X C6X H6XA 117.6 . . ?
C2X C7X C6X 118.3(7) . . ?
C2X C7X H7XA 120.9 . . ?
C6X C7X H7XA 120.9 . . ?

loop_
_geom_bond_atom_site_label_1
_geom_bond_atom_site_label_2
_geom_bond_distance
_geom_bond_site_symmetry_2
_geom_bond_publ_flag
Mg1 N01 1.9991(17) . ?
Mg1 N40 2.1145(17) . ?
Mg1 C2 2.180(2) . ?
Mg1 Cl1 2.5299(8) . ?
Mg2 N40 2.0928(16) . ?
Mg2 C22 2.153(2) . ?
Mg2 Cl2 2.2939(8) . ?
Mg2 Cl1 2.3767(9) . ?
N01 Si2 1.7036(17) . ?
N01 Si1 1.7083(17) . ?
Si1 C01 1.866(3) . ?
Si1 C02 1.876(2) . ?
Si1 C03 1.880(2) . ?
C01 H01A 0.9800 . ?
C01 H01B 0.9800 . ?
C01 H01C 0.9800 . ?
C02 H02A 0.9800 . ?
C02 H02B 0.9800 . ?
C02 H02C 0.9800 . ?
C03 H03A 0.9800 . ?
C03 H03B 0.9800 . ?
C03 H03C 0.9800 . ?
Si2 C04 1.882(3) . ?
Si2 C05 1.883(2) . ?
Si2 C06 1.884(2) . ?
C04 H04A 0.9800 . ?
C04 H04B 0.9800 . ?
C04 H04C 0.9800 . ?
C05 H05A 0.9800 . ?
C05 H05B 0.9800 . ?
C05 H05C 0.9800 . ?
C06 H06A 0.9800 . ?
C06 H06B 0.9800 . ?
C06 H06C 0.9800 . ?
N1 C2 1.354(2) . ?
N1 C5 1.382(3) . ?
N1 C41 1.467(3) . ?
N3 C2 1.361(3) . ?
N3 C4 1.388(3) . ?
N3 C11 1.439(3) . ?
N21 C22 1.357(2) . ?
N21 C25 1.376(3) . ?
N21 C44 1.476(2) . ?
N23 C22 1.360(2) . ?
N23 C24 1.385(3) . ?
N23 C31 1.452(2) . ?
N40 C43 1.478(3) . ?
N40 C42 1.483(2) . ?
C4 C5 1.349(3) . ?
C4 H4A 0.9500 . ?
C5 H5A 0.9500 . ?
C11 C16 1.393(3) . ?
C11 C12 1.403(3) . ?
C12 C13 1.394(3) . ?
C12 C17 1.499(3) . ?
C13 C14 1.393(4) . ?
C13 H13A 0.9500 . ?
C14 C15 1.375(4) . ?
C14 C18 1.525(4) . ?
C15 C16 1.382(4) . ?
C15 H15A 0.9500 . ?
C16 C19 1.512(4) . ?
C17 H17A 0.9800 . ?
C17 H17B 0.9800 . ?
C17 H17C 0.9800 . ?
C18 H18A 0.9800 . ?
C18 H18B 0.9800 . ?
C18 H18C 0.9800 . ?
C19 H19A 0.9800 . ?
C19 H19B 0.9800 . ?
C19 H19C 0.9800 . ?
C24 C25 1.344(3) . ?
C24 H24A 0.9500 . ?
C25 H25A 0.9500 . ?
C31 C32 1.393(3) . ?
C31 C36 1.396(3) . ?
C32 C33 1.393(3) . ?
C32 C37 1.502(3) . ?
C33 C34 1.391(3) . ?
C33 H33A 0.9500 . ?
C34 C35 1.387(3) . ?
C34 C38 1.510(3) . ?
C35 C36 1.390(3) . ?
C35 H35A 0.9500 . ?
C36 C39 1.506(3) . ?
C37 H37A 0.9800 . ?
C37 H37B 0.9800 . ?
C37 H37C 0.9800 . ?
C38 H38A 0.9800 . ?
C38 H38B 0.9800 . ?
C38 H38C 0.9800 . ?
C39 H39A 0.9800 . ?
C39 H39B 0.9800 . ?
C39 H39C 0.9800 . ?
C41 C42 1.511(3) . ?
C41 H41A 0.9900 . ?
C41 H41B 0.9900 . ?
C43 C44 1.515(3) . ?
C43 H43A 0.9900 . ?
C43 H43B 0.9900 . ?
C44 H44A 0.9900 . ?
C44 H44B 0.9900 . ?
C42 H42A 0.9900 . ?
C42 H42B 0.9900 . ?
C1' C2' 1.524(11) . ?
C1' H1'A 0.9800 . ?
C1' H1'B 0.9800 . ?
C1' H1'C 0.9800 . ?
C2' C7' 1.388(9) . ?
C2' C3' 1.394(9) . ?
C3' C4' 1.400(9) . ?
C3' H3'A 0.9500 . ?
C4' C5' 1.453(8) . ?
C4' H4'A 0.9500 . ?
C5' C6' 1.322(9) . ?
C5' H5'A 0.9500 . ?
C6' C7' 1.288(8) . ?
C6' H6'A 0.9500 . ?
C7' H7'A 0.9500 . ?
C1X C2X 1.488(12) . ?
C1X H1XA 0.9800 . ?
C1X H1XB 0.9800 . ?
C1X H1XC 0.9800 . ?
C2X C7X 1.290(9) . ?
C2X C3X 1.353(10) . ?
C3X C4X 1.428(11) . ?
C3X H3XA 0.9500 . ?
C4X C5X 1.383(10) . ?
C4X H4XA 0.9500 . ?
C5X C6X 1.394(10) . ?
C5X H5XA 0.9500 . ?
C6X C7X 1.443(10) . ?
C6X H6XA 0.9500 . ?
C7X H7XA 0.9500 . ?
